data_2243840
loop_
_publ_author_name
'Sayed, Eman M.'
'Hassanien, Reda'
'Mohamed, Shaaban K.'
'Mague, Joel T.'
'Akkurt, Mehmet'
'Farhan, Nasser'
'Bakhite, Etify A.'
'Al-Waleedy, Safiyyah A. H.'

_publ_section_title
;
 Crystal structure and Hirshfeld surface analysis of
 2-{[7-acetyl-4-cyano-6-hydroxy-8-(4-methoxyphenyl)-1,6-dimethyl-5,6,7,8-tetrahydroisoquinolin-3-yl]sulfanyl}-<i>N</i>-phenylacetamide
;
_journal_coeditor_code YK2151
_journal_issue 6
_journal_name_full 'Acta Crystallographica Section E'
_journal_page_first 663
_journal_page_last 667
_journal_paper_doi 10.1107/S2056989021005430
_journal_volume 77
_journal_year 2021
_chemical_formula_moiety 'C29 H29 N3 O4 S'
_chemical_formula_sum 'C29 H29 N3 O4 S'
_chemical_formula_weight 515.61
_chemical_name_systematic
2-{[7-Acetyl-4-cyano-6-hydroxy-8-(4-methoxyphenyl)-1,6-dimethyl-5,6,7,8-tetrahydroisoquinolin-3-yl]sulfanyl}-<i>N</i>-phenylacetamide
_space_group_crystal_system monoclinic
_space_group_IT_number 14
_space_group_name_Hall '-P 2yn'
_space_group_name_H-M_alt 'P 1 21/n 1'
_atom_sites_solution_hydrogens mixed
_atom_sites_solution_primary dual
_atom_sites_solution_secondary difmap
_audit_creation_method SHELXL-2018/3
_cell_angle_alpha 90
_cell_angle_beta 99.021(3)
_cell_angle_gamma 90
_cell_formula_units_Z 4
_cell_length_a 8.4506(16)
_cell_length_b 23.112(5)
_cell_length_c 13.601(3)
_cell_measurement_reflns_used 9458
_cell_measurement_temperature 150(2)
_cell_measurement_theta_max 29.0780
_cell_measurement_theta_min 2.3249
_cell_volume 2623.6(10)
_computing_cell_refinement
;
<i>SAINT</i> (Bruker, 2016)
;
_computing_data_collection
;
<i>APEX3</i> (Bruker, 2016)
;
_computing_data_reduction
;
<i>SAINT</i> (Bruker, 2016)
;
_computing_molecular_graphics
;
<i>DIAMOND</i> (Brandenburg & Putz, 2012)
;
_computing_publication_material
;
<i>SHELXTL</i> (Sheldrick, 2008)
;
_computing_structure_refinement
;
<i>SHELXL2018/1</i> (Sheldrick, 2015<i>b</i>)
;
_computing_structure_solution
;
<i>SHELXT</i> (Sheldrick, 2015<i>a</i>)
;
_diffrn_ambient_temperature 150(2)
_diffrn_detector_area_resol_mean 8.3333
_diffrn_measured_fraction_theta_full 0.999
_diffrn_measured_fraction_theta_max 0.998
_diffrn_measurement_device_type 'Bruker SMART APEX CCD'
_diffrn_measurement_method '\f and \w scans'
_diffrn_radiation_monochromator graphite
_diffrn_radiation_type MoK\a
_diffrn_radiation_wavelength 0.71073
_diffrn_reflns_av_R_equivalents 0.0343
_diffrn_reflns_av_unetI/netI 0.0248
_diffrn_reflns_limit_h_max 11
_diffrn_reflns_limit_h_min -11
_diffrn_reflns_limit_k_max 31
_diffrn_reflns_limit_k_min -31
_diffrn_reflns_limit_l_max 18
_diffrn_reflns_limit_l_min -18
_diffrn_reflns_number 50421
_diffrn_reflns_theta_full 29.000
_diffrn_reflns_theta_max 29.102
_diffrn_reflns_theta_min 1.753
_diffrn_source 'fine-focus sealed tube'
_exptl_absorpt_coefficient_mu 0.164
_exptl_absorpt_correction_T_max 0.98
_exptl_absorpt_correction_T_min 0.89
_exptl_absorpt_correction_type multi-scan
_exptl_absorpt_process_details
;
(<i>SADABS</i>; Krause <i>et al.</i>, 2015)
;
_exptl_crystal_colour colourless
_exptl_crystal_density_diffrn 1.305
_exptl_crystal_density_method 'not measured'
_exptl_crystal_description block
_exptl_crystal_F_000 1088
_exptl_crystal_size_max 0.386
_exptl_crystal_size_mid 0.251
_exptl_crystal_size_min 0.138
_refine_diff_density_max 0.489
_refine_diff_density_min -0.196
_refine_ls_extinction_method none
_refine_ls_goodness_of_fit_ref 1.102
_refine_ls_hydrogen_treatment constr
_refine_ls_matrix_type full
_refine_ls_number_parameters 338
_refine_ls_number_reflns 7039
_refine_ls_number_restraints 0
_refine_ls_restrained_S_all 1.102
_refine_ls_R_factor_all 0.0530
_refine_ls_R_factor_gt 0.0433
_refine_ls_shift/su_max 0.001
_refine_ls_shift/su_mean 0.000
_refine_ls_structure_factor_coef Fsqd
_refine_ls_weighting_details 'w=1/[\s^2^(Fo^2^)+(0.0798P)^2^+0.1546P] where P=(Fo^2^+2Fc^2^)/3'
_refine_ls_weighting_scheme calc
_refine_ls_wR_factor_gt 0.1214
_refine_ls_wR_factor_ref 0.1262
_reflns_number_gt 5632
_reflns_number_total 7039
_reflns_threshold_expression 'I > 2\s(I)'
_cod_data_source_file yk2151sup1.cif
_cod_data_source_block I
_cod_original_cell_volume 2623.5(9)
_cod_original_sg_symbol_H-M 'P 21/n'
_cod_database_code 2243840
_shelx_space_group_comment
;
The symmetry employed for this shelxl refinement is uniquely defined
by the following loop, which should always be used as a source of
symmetry information in preference to the above space-group names.
They are only intended as comments.
;
_shelx_estimated_absorpt_t_min 0.940
_shelx_estimated_absorpt_t_max 0.978

loop_
_space_group_symop_operation_xyz
'x, y, z'
'-x+1/2, y+1/2, -z+1/2'
'-x, -y, -z'
'x-1/2, -y-1/2, z-1/2'

loop_
_atom_site_type_symbol
_atom_site_label
_atom_site_fract_x
_atom_site_fract_y
_atom_site_fract_z
_atom_site_U_iso_or_equiv
_atom_site_adp_type
_atom_site_calc_flag
_atom_site_occupancy
_atom_site_disorder_assembly
_atom_site_disorder_group
S S1 0.49743(4) 0.21951(2) 0.34201(2) 0.02816(10) Uani d 1 . .
O O1 1.20833(12) 0.46549(4) 0.59462(8) 0.0424(3) Uani d 1 . .
O O2 1.15692(10) 0.36411(4) 0.47667(6) 0.02629(19) Uani d 1 . .
H H2A 1.193331 0.399275 0.484612 0.039 Uiso d 1 . .
O O3 0.60807(11) 0.50037(4) 0.89281(7) 0.0355(2) Uani d 1 . .
O O4 0.22412(14) 0.25356(5) 0.17522(7) 0.0472(3) Uani d 1 . .
N N1 0.55129(11) 0.32668(4) 0.41455(7) 0.0221(2) Uani d 1 . .
N N2 0.89889(15) 0.16351(5) 0.41504(9) 0.0376(3) Uani d 1 . .
N N3 0.11079(13) 0.31512(5) 0.27523(7) 0.0283(2) Uani d 1 . .
H H3A 0.123005 0.327808 0.339295 0.034 Uiso d 1 . .
C C1 0.89205(13) 0.40578(4) 0.57616(8) 0.0193(2) Uani d 1 . .
H H1 0.912963 0.436858 0.528669 0.023 Uiso calc 1 . .
C C2 1.05704(13) 0.38474(5) 0.63229(8) 0.0205(2) Uani d 1 . .
H H2 1.037934 0.365533 0.695266 0.025 Uiso calc 1 . .
C C3 1.14103(13) 0.34073(5) 0.57288(8) 0.0216(2) Uani d 1 . .
C C4 1.03246(13) 0.28858(5) 0.55317(9) 0.0225(2) Uani d 1 . .
H H4A 1.079572 0.261207 0.509824 0.027 Uiso calc 1 . .
H H4B 1.026798 0.268725 0.617023 0.027 Uiso calc 1 . .
C C5 0.86588(13) 0.30393(5) 0.50451(8) 0.0193(2) Uani d 1 . .
C C6 0.77354(13) 0.26220(5) 0.44664(8) 0.0204(2) Uani d 1 . .
C C7 0.61510(13) 0.27491(5) 0.40627(8) 0.0208(2) Uani d 1 . .
C C8 0.64077(13) 0.36804(5) 0.46651(8) 0.0207(2) Uani d 1 . .
C C9 0.79759(13) 0.35800(4) 0.51612(8) 0.0187(2) Uani d 1 . .
C C10 0.80553(13) 0.43324(5) 0.65445(8) 0.0204(2) Uani d 1 . .
C C11 0.71854(14) 0.39936(5) 0.71205(9) 0.0225(2) Uani d 1 . .
H H11 0.704102 0.359333 0.697472 0.027 Uiso calc 1 . .
C C12 0.65289(14) 0.42303(5) 0.79006(9) 0.0251(2) Uani d 1 . .
H H12 0.592213 0.399454 0.827603 0.030 Uiso calc 1 . .
C C13 0.67580(14) 0.48133(5) 0.81346(9) 0.0263(2) Uani d 1 . .
C C14 0.76132(15) 0.51598(5) 0.75698(9) 0.0284(3) Uani d 1 . .
H H14 0.776837 0.555878 0.772287 0.034 Uiso calc 1 . .
C C15 0.82427(14) 0.49165(5) 0.67751(9) 0.0249(2) Uani d 1 . .
H H15 0.881237 0.515577 0.638293 0.030 Uiso calc 1 . .
C C16 0.6676(2) 0.55312(7) 0.93842(12) 0.0465(4) Uani d 1 . .
H H16A 0.784465 0.550913 0.955575 0.070 Uiso calc 1 . .
H H16B 0.620648 0.559492 0.999005 0.070 Uiso calc 1 . .
H H16C 0.638604 0.585256 0.892094 0.070 Uiso calc 1 . .
C C17 1.16474(14) 0.43673(5) 0.66046(10) 0.0286(3) Uani d 1 . .
C C18 1.21626(19) 0.44933(7) 0.76823(11) 0.0431(4) Uani d 1 . .
H H18A 1.267619 0.414967 0.801321 0.065 Uiso calc 1 . .
H H18B 1.122528 0.459723 0.798737 0.065 Uiso calc 1 . .
H H18C 1.292503 0.481576 0.775466 0.065 Uiso calc 1 . .
C C19 1.30468(14) 0.32302(6) 0.62869(9) 0.0290(3) Uani d 1 . .
H H19A 1.293501 0.310103 0.695891 0.044 Uiso calc 1 . .
H H19B 1.377685 0.356189 0.633079 0.044 Uiso calc 1 . .
H H19C 1.347991 0.291385 0.592961 0.044 Uiso calc 1 . .
C C20 0.84162(14) 0.20690(5) 0.43026(9) 0.0247(2) Uani d 1 . .
C C21 0.56021(15) 0.42595(5) 0.46529(10) 0.0265(2) Uani d 1 . .
H H21A 0.519924 0.431841 0.528302 0.040 Uiso calc 1 . .
H H21B 0.470632 0.427392 0.410039 0.040 Uiso calc 1 . .
H H21C 0.637465 0.456448 0.456723 0.040 Uiso calc 1 . .
C C22 0.29909(14) 0.24507(5) 0.35184(9) 0.0257(2) Uani d 1 . .
H H22A 0.234973 0.212181 0.370639 0.031 Uiso calc 1 . .
H H22B 0.307145 0.274003 0.406068 0.031 Uiso calc 1 . .
C C23 0.21135(15) 0.27208(5) 0.25746(9) 0.0273(3) Uani d 1 . .
C C24 -0.00831(16) 0.34254(5) 0.20589(9) 0.0285(3) Uani d 1 . .
C C25 -0.13620(19) 0.36782(6) 0.24298(11) 0.0396(3) Uani d 1 . .
H H25 -0.141122 0.365874 0.312204 0.047 Uiso calc 1 . .
C C26 -0.2556(2) 0.39563(8) 0.18009(13) 0.0514(4) Uani d 1 . .
H H26 -0.343050 0.412373 0.206057 0.062 Uiso calc 1 . .
C C27 -0.2491(2) 0.39938(7) 0.07906(12) 0.0492(4) Uani d 1 . .
H H27 -0.331596 0.418599 0.035625 0.059 Uiso calc 1 . .
C C28 -0.1216(2) 0.37489(7) 0.04246(11) 0.0437(4) Uani d 1 . .
H H28 -0.115917 0.377920 -0.026552 0.052 Uiso calc 1 . .
C C29 -0.00134(18) 0.34587(6) 0.10445(10) 0.0351(3) Uani d 1 . .
H H29 0.084748 0.328480 0.077982 0.042 Uiso calc 1 . .

loop_
_atom_site_aniso_label
_atom_site_aniso_U_11
_atom_site_aniso_U_22
_atom_site_aniso_U_33
_atom_site_aniso_U_12
_atom_site_aniso_U_13
_atom_site_aniso_U_23
S1 0.02272(16) 0.03016(17) 0.03103(18) 0.00082(11) 0.00246(12) -0.01154(12)
O1 0.0374(5) 0.0381(5) 0.0533(6) -0.0143(4) 0.0119(5) 0.0018(5)
O2 0.0251(4) 0.0342(4) 0.0211(4) -0.0026(3) 0.0085(3) 0.0007(3)
O3 0.0362(5) 0.0424(5) 0.0303(5) -0.0006(4) 0.0130(4) -0.0128(4)
O4 0.0612(7) 0.0552(6) 0.0236(5) 0.0261(5) 0.0014(5) -0.0100(4)
N1 0.0203(5) 0.0248(4) 0.0216(5) 0.0017(4) 0.0043(4) -0.0006(4)
N2 0.0387(6) 0.0308(5) 0.0423(7) 0.0087(5) 0.0035(5) -0.0053(5)
N3 0.0318(6) 0.0322(5) 0.0209(5) 0.0055(4) 0.0039(4) -0.0030(4)
C1 0.0191(5) 0.0201(5) 0.0194(5) -0.0001(4) 0.0051(4) 0.0011(4)
C2 0.0203(5) 0.0231(5) 0.0186(5) -0.0001(4) 0.0044(4) 0.0003(4)
C3 0.0193(5) 0.0275(5) 0.0186(5) 0.0013(4) 0.0048(4) 0.0005(4)
C4 0.0193(5) 0.0238(5) 0.0244(6) 0.0038(4) 0.0034(4) -0.0004(4)
C5 0.0186(5) 0.0222(5) 0.0181(5) 0.0013(4) 0.0061(4) 0.0019(4)
C6 0.0209(5) 0.0215(5) 0.0196(5) 0.0024(4) 0.0054(4) -0.0002(4)
C7 0.0199(5) 0.0244(5) 0.0188(5) -0.0002(4) 0.0052(4) -0.0015(4)
C8 0.0202(5) 0.0222(5) 0.0206(5) 0.0016(4) 0.0058(4) 0.0015(4)
C9 0.0183(5) 0.0206(5) 0.0180(5) 0.0006(4) 0.0054(4) 0.0014(4)
C10 0.0194(5) 0.0209(5) 0.0210(5) 0.0015(4) 0.0034(4) -0.0004(4)
C11 0.0222(5) 0.0216(5) 0.0238(5) 0.0002(4) 0.0046(4) 0.0005(4)
C12 0.0224(6) 0.0291(6) 0.0247(6) -0.0012(4) 0.0065(5) 0.0006(4)
C13 0.0222(6) 0.0334(6) 0.0237(6) 0.0037(5) 0.0045(4) -0.0058(5)
C14 0.0297(6) 0.0234(5) 0.0319(6) 0.0006(5) 0.0049(5) -0.0058(5)
C15 0.0250(6) 0.0219(5) 0.0287(6) -0.0007(4) 0.0074(5) 0.0010(4)
C16 0.0458(9) 0.0524(9) 0.0426(8) -0.0003(7) 0.0107(7) -0.0253(7)
C17 0.0217(6) 0.0272(6) 0.0359(7) 0.0009(4) 0.0016(5) -0.0037(5)
C18 0.0401(8) 0.0420(8) 0.0420(8) 0.0037(6) -0.0101(6) -0.0156(6)
C19 0.0202(6) 0.0375(7) 0.0285(6) 0.0038(5) 0.0011(5) -0.0028(5)
C20 0.0243(6) 0.0260(5) 0.0236(6) 0.0017(4) 0.0030(5) -0.0023(4)
C21 0.0230(6) 0.0220(5) 0.0335(6) 0.0044(4) 0.0017(5) 0.0026(5)
C22 0.0217(5) 0.0305(6) 0.0248(6) -0.0004(5) 0.0035(4) -0.0037(5)
C23 0.0275(6) 0.0301(6) 0.0236(6) 0.0000(5) 0.0026(5) -0.0054(5)
C24 0.0332(7) 0.0260(6) 0.0261(6) 0.0022(5) 0.0037(5) -0.0003(5)
C25 0.0448(8) 0.0434(7) 0.0323(7) 0.0137(6) 0.0118(6) 0.0066(6)
C26 0.0488(9) 0.0588(10) 0.0482(9) 0.0255(8) 0.0126(8) 0.0086(7)
C27 0.0509(10) 0.0524(9) 0.0413(8) 0.0168(7) -0.0023(7) 0.0072(7)
C28 0.0532(9) 0.0480(8) 0.0277(7) 0.0080(7) -0.0006(6) 0.0016(6)
C29 0.0394(7) 0.0394(7) 0.0264(6) 0.0052(6) 0.0052(6) -0.0020(5)

loop_
_atom_type_symbol
_atom_type_description
_atom_type_scat_dispersion_real
_atom_type_scat_dispersion_imag
_atom_type_scat_source
C C 0.0033 0.0016 'International Tables Vol C Tables 4.2.6.8 and 6.1.1.4'
H H 0.0000 0.0000 'International Tables Vol C Tables 4.2.6.8 and 6.1.1.4'
N N 0.0061 0.0033 'International Tables Vol C Tables 4.2.6.8 and 6.1.1.4'
O O 0.0106 0.0060 'International Tables Vol C Tables 4.2.6.8 and 6.1.1.4'
S S 0.1246 0.1234 'International Tables Vol C Tables 4.2.6.8 and 6.1.1.4'

loop_
_geom_angle_atom_site_label_1
_geom_angle_atom_site_label_2
_geom_angle_atom_site_label_3
_geom_angle_site_symmetry_1
_geom_angle_site_symmetry_3
_geom_angle
_geom_angle_publ_flag
C7 S1 C22 . . 100.59(6) ?
C3 O2 H2A . . 108.6 ?
C13 O3 C16 . . 117.10(11) ?
C7 N1 C8 . . 118.87(10) ?
C23 N3 C24 . . 127.59(10) ?
C23 N3 H3A . . 115.3 ?
C24 N3 H3A . . 117.1 ?
C10 C1 C9 . . 114.12(9) ?
C10 C1 C2 . . 106.17(9) ?
C9 C1 C2 . . 112.94(8) ?
C10 C1 H1 . . 107.8 ?
C9 C1 H1 . . 107.8 ?
C2 C1 H1 . . 107.8 ?
C17 C2 C3 . . 110.33(9) ?
C17 C2 C1 . . 109.33(9) ?
C3 C2 C1 . . 113.55(9) ?
C17 C2 H2 . . 107.8 ?
C3 C2 H2 . . 107.8 ?
C1 C2 H2 . . 107.8 ?
O2 C3 C4 . . 106.15(9) ?
O2 C3 C19 . . 110.25(9) ?
C4 C3 C19 . . 110.59(10) ?
O2 C3 C2 . . 110.17(9) ?
C4 C3 C2 . . 107.61(9) ?
C19 C3 C2 . . 111.88(9) ?
C5 C4 C3 . . 112.99(9) ?
C5 C4 H4A . . 109.0 ?
C3 C4 H4A . . 109.0 ?
C5 C4 H4B . . 109.0 ?
C3 C4 H4B . . 109.0 ?
H4A C4 H4B . . 107.8 ?
C9 C5 C6 . . 118.41(10) ?
C9 C5 C4 . . 122.51(10) ?
C6 C5 C4 . . 119.07(9) ?
C7 C6 C5 . . 119.41(10) ?
C7 C6 C20 . . 120.66(10) ?
C5 C6 C20 . . 119.93(10) ?
N1 C7 C6 . . 122.32(10) ?
N1 C7 S1 . . 119.46(9) ?
C6 C7 S1 . . 118.22(8) ?
N1 C8 C9 . . 122.85(10) ?
N1 C8 C21 . . 114.24(10) ?
C9 C8 C21 . . 122.90(10) ?
C5 C9 C8 . . 117.89(10) ?
C5 C9 C1 . . 121.24(10) ?
C8 C9 C1 . . 120.80(9) ?
C15 C10 C11 . . 118.02(10) ?
C15 C10 C1 . . 120.86(10) ?
C11 C10 C1 . . 120.80(10) ?
C12 C11 C10 . . 121.20(11) ?
C12 C11 H11 . . 119.4 ?
C10 C11 H11 . . 119.4 ?
C11 C12 C13 . . 119.99(11) ?
C11 C12 H12 . . 120.0 ?
C13 C12 H12 . . 120.0 ?
O3 C13 C14 . . 124.61(11) ?
O3 C13 C12 . . 115.51(11) ?
C14 C13 C12 . . 119.87(11) ?
C13 C14 C15 . . 119.40(11) ?
C13 C14 H14 . . 120.3 ?
C15 C14 H14 . . 120.3 ?
C10 C15 C14 . . 121.50(11) ?
C10 C15 H15 . . 119.3 ?
C14 C15 H15 . . 119.3 ?
O3 C16 H16A . . 109.5 ?
O3 C16 H16B . . 109.5 ?
H16A C16 H16B . . 109.5 ?
O3 C16 H16C . . 109.5 ?
H16A C16 H16C . . 109.5 ?
H16B C16 H16C . . 109.5 ?
O1 C17 C18 . . 122.75(13) ?
O1 C17 C2 . . 118.98(12) ?
C18 C17 C2 . . 118.24(12) ?
C17 C18 H18A . . 109.5 ?
C17 C18 H18B . . 109.5 ?
H18A C18 H18B . . 109.5 ?
C17 C18 H18C . . 109.5 ?
H18A C18 H18C . . 109.5 ?
H18B C18 H18C . . 109.5 ?
C3 C19 H19A . . 109.5 ?
C3 C19 H19B . . 109.5 ?
H19A C19 H19B . . 109.5 ?
C3 C19 H19C . . 109.5 ?
H19A C19 H19C . . 109.5 ?
H19B C19 H19C . . 109.5 ?
N2 C20 C6 . . 177.76(14) ?
C8 C21 H21A . . 109.5 ?
C8 C21 H21B . . 109.5 ?
H21A C21 H21B . . 109.5 ?
C8 C21 H21C . . 109.5 ?
H21A C21 H21C . . 109.5 ?
H21B C21 H21C . . 109.5 ?
C23 C22 S1 . . 114.22(9) ?
C23 C22 H22A . . 108.7 ?
S1 C22 H22A . . 108.7 ?
C23 C22 H22B . . 108.7 ?
S1 C22 H22B . . 108.7 ?
H22A C22 H22B . . 107.6 ?
O4 C23 N3 . . 124.77(12) ?
O4 C23 C22 . . 122.14(11) ?
N3 C23 C22 . . 112.92(10) ?
C25 C24 C29 . . 119.47(12) ?
C25 C24 N3 . . 117.25(11) ?
C29 C24 N3 . . 123.27(12) ?
C26 C25 C24 . . 120.45(14) ?
C26 C25 H25 . . 119.8 ?
C24 C25 H25 . . 119.8 ?
C25 C26 C27 . . 120.43(14) ?
C25 C26 H26 . . 119.8 ?
C27 C26 H26 . . 119.8 ?
C28 C27 C26 . . 119.13(14) ?
C28 C27 H27 . . 120.4 ?
C26 C27 H27 . . 120.4 ?
C27 C28 C29 . . 121.28(14) ?
C27 C28 H28 . . 119.4 ?
C29 C28 H28 . . 119.4 ?
C28 C29 C24 . . 119.22(13) ?
C28 C29 H29 . . 120.4 ?
C24 C29 H29 . . 120.4 ?

loop_
_geom_bond_atom_site_label_1
_geom_bond_atom_site_label_2
_geom_bond_site_symmetry_2
_geom_bond_distance
_geom_bond_publ_flag
S1 C7 . 1.7661(12) ?
S1 C22 . 1.8018(12) ?
O1 C17 . 1.2176(16) ?
O2 C3 . 1.4414(13) ?
O2 H2A . 0.8696 ?
O3 C13 . 1.3711(14) ?
O3 C16 . 1.4233(17) ?
O4 C23 . 1.2182(15) ?
N1 C7 . 1.3245(14) ?
N1 C8 . 1.3482(15) ?
N2 C20 . 1.1463(15) ?
N3 C23 . 1.3545(16) ?
N3 C24 . 1.4164(16) ?
N3 H3A . 0.9097 ?
C1 C10 . 1.5216(15) ?
C1 C9 . 1.5229(15) ?
C1 C2 . 1.5587(15) ?
C1 H1 . 1.0000 ?
C2 C17 . 1.5198(16) ?
C2 C3 . 1.5399(15) ?
C2 H2 . 1.0000 ?
C3 C4 . 1.5129(16) ?
C3 C19 . 1.5255(16) ?
C4 C5 . 1.5011(15) ?
C4 H4A . 0.9900 ?
C4 H4B . 0.9900 ?
C5 C9 . 1.3958(15) ?
C5 C6 . 1.4021(16) ?
C6 C7 . 1.3964(16) ?
C6 C20 . 1.4334(15) ?
C8 C9 . 1.4088(15) ?
C8 C21 . 1.5006(15) ?
C10 C15 . 1.3894(16) ?
C10 C11 . 1.3957(15) ?
C11 C12 . 1.3847(16) ?
C11 H11 . 0.9500 ?
C12 C13 . 1.3911(17) ?
C12 H12 . 0.9500 ?
C13 C14 . 1.3884(18) ?
C14 C15 . 1.3955(16) ?
C14 H14 . 0.9500 ?
C15 H15 . 0.9500 ?
C16 H16A . 0.9800 ?
C16 H16B . 0.9800 ?
C16 H16C . 0.9800 ?
C17 C18 . 1.4908(19) ?
C18 H18A . 0.9800 ?
C18 H18B . 0.9800 ?
C18 H18C . 0.9800 ?
C19 H19A . 0.9800 ?
C19 H19B . 0.9800 ?
C19 H19C . 0.9800 ?
C21 H21A . 0.9800 ?
C21 H21B . 0.9800 ?
C21 H21C . 0.9800 ?
C22 C23 . 1.5128(17) ?
C22 H22A . 0.9900 ?
C22 H22B . 0.9900 ?
C24 C25 . 1.3911(19) ?
C24 C29 . 1.3923(18) ?
C25 C26 . 1.375(2) ?
C25 H25 . 0.9500 ?
C26 C27 . 1.386(2) ?
C26 H26 . 0.9500 ?
C27 C28 . 1.378(2) ?
C27 H27 . 0.9500 ?
C28 C29 . 1.387(2) ?
C28 H28 . 0.9500 ?
C29 H29 . 0.9500 ?

loop_
_geom_hbond_atom_site_label_D
_geom_hbond_atom_site_label_H
_geom_hbond_atom_site_label_A
_geom_hbond_site_symmetry_A
_geom_hbond_distance_DH
_geom_hbond_distance_HA
_geom_hbond_distance_DA
_geom_hbond_angle_DHA
_geom_hbond_publ_flag
O2 H2A O1 . 0.87 2.13 2.8343(14) 138 yes
N3 H3A O2 1_455 0.91 2.03 2.9335(14) 174 yes
C2 H2 S1 4_666 1.00 2.86 3.8269(12) 163 yes
C18 H18A N2 4_666 0.98 2.52 3.493(2) 170 yes
C21 H21C O1 3_766 0.98 2.39 3.3593(16) 169 yes
C25 H25 Cg1 1_455 0.95 2.79 3.6141(18) 146 y

loop_
_geom_torsion_atom_site_label_1
_geom_torsion_atom_site_label_2
_geom_torsion_atom_site_label_3
_geom_torsion_atom_site_label_4
_geom_torsion_site_symmetry_1
_geom_torsion_site_symmetry_2
_geom_torsion_site_symmetry_3
_geom_torsion_site_symmetry_4
_geom_torsion
_geom_torsion_publ_flag
C10 C1 C2 C17 . . . . -73.07(11) ?
C9 C1 C2 C17 . . . . 161.14(9) ?
C10 C1 C2 C3 . . . . 163.24(9) ?
C9 C1 C2 C3 . . . . 37.45(12) ?
C17 C2 C3 O2 . . . . -68.34(12) ?
C1 C2 C3 O2 . . . . 54.80(12) ?
C17 C2 C3 C4 . . . . 176.35(9) ?
C1 C2 C3 C4 . . . . -60.51(11) ?
C17 C2 C3 C19 . . . . 54.68(13) ?
C1 C2 C3 C19 . . . . 177.82(9) ?
O2 C3 C4 C5 . . . . -64.32(11) ?
C19 C3 C4 C5 . . . . 176.09(9) ?
C2 C3 C4 C5 . . . . 53.62(12) ?
C3 C4 C5 C9 . . . . -26.75(15) ?
C3 C4 C5 C6 . . . . 154.50(10) ?
C9 C5 C6 C7 . . . . -2.77(16) ?
C4 C5 C6 C7 . . . . 176.02(10) ?
C9 C5 C6 C20 . . . . 177.84(10) ?
C4 C5 C6 C20 . . . . -3.36(16) ?
C8 N1 C7 C6 . . . . -2.18(16) ?
C8 N1 C7 S1 . . . . 177.89(8) ?
C5 C6 C7 N1 . . . . 4.95(17) ?
C20 C6 C7 N1 . . . . -175.67(11) ?
C5 C6 C7 S1 . . . . -175.12(8) ?
C20 C6 C7 S1 . . . . 4.25(15) ?
C22 S1 C7 N1 . . . . -22.84(10) ?
C22 S1 C7 C6 . . . . 157.23(9) ?
C7 N1 C8 C9 . . . . -2.71(16) ?
C7 N1 C8 C21 . . . . 176.15(10) ?
C6 C5 C9 C8 . . . . -1.73(15) ?
C4 C5 C9 C8 . . . . 179.52(10) ?
C6 C5 C9 C1 . . . . -178.72(9) ?
C4 C5 C9 C1 . . . . 2.53(16) ?
N1 C8 C9 C5 . . . . 4.65(16) ?
C21 C8 C9 C5 . . . . -174.11(10) ?
N1 C8 C9 C1 . . . . -178.34(10) ?
C21 C8 C9 C1 . . . . 2.90(16) ?
C10 C1 C9 C5 . . . . -129.19(11) ?
C2 C1 C9 C5 . . . . -7.81(14) ?
C10 C1 C9 C8 . . . . 53.90(13) ?
C2 C1 C9 C8 . . . . 175.28(9) ?
C9 C1 C10 C15 . . . . -145.75(11) ?
C2 C1 C10 C15 . . . . 89.18(12) ?
C9 C1 C10 C11 . . . . 40.85(14) ?
C2 C1 C10 C11 . . . . -84.22(12) ?
C15 C10 C11 C12 . . . . -0.12(17) ?
C1 C10 C11 C12 . . . . 173.46(10) ?
C10 C11 C12 C13 . . . . -1.27(18) ?
C16 O3 C13 C14 . . . . -19.52(18) ?
C16 O3 C13 C12 . . . . 161.09(12) ?
C11 C12 C13 O3 . . . . -179.06(10) ?
C11 C12 C13 C14 . . . . 1.52(18) ?
O3 C13 C14 C15 . . . . -179.75(11) ?
C12 C13 C14 C15 . . . . -0.39(18) ?
C11 C10 C15 C14 . . . . 1.28(17) ?
C1 C10 C15 C14 . . . . -172.30(11) ?
C13 C14 C15 C10 . . . . -1.03(18) ?
C3 C2 C17 O1 . . . . 59.92(14) ?
C1 C2 C17 O1 . . . . -65.65(14) ?
C3 C2 C17 C18 . . . . -118.40(12) ?
C1 C2 C17 C18 . . . . 116.04(12) ?
C7 S1 C22 C23 . . . . 103.44(9) ?
C24 N3 C23 O4 . . . . 7.0(2) ?
C24 N3 C23 C22 . . . . -168.25(11) ?
S1 C22 C23 O4 . . . . 36.74(17) ?
S1 C22 C23 N3 . . . . -147.86(9) ?
C23 N3 C24 C25 . . . . 155.07(13) ?
C23 N3 C24 C29 . . . . -25.9(2) ?
C29 C24 C25 C26 . . . . 0.4(2) ?
N3 C24 C25 C26 . . . . 179.45(14) ?
C24 C25 C26 C27 . . . . -0.7(3) ?
C25 C26 C27 C28 . . . . 0.0(3) ?
C26 C27 C28 C29 . . . . 1.0(3) ?
C27 C28 C29 C24 . . . . -1.3(2) ?
C25 C24 C29 C28 . . . . 0.6(2) ?
N3 C24 C29 C28 . . . . -178.39(13) ?

_cod_database_fobs_code 2243840
